data_7201803
loop_
_publ_author_name
'Zhao, Lang'
'Li, Jiyang'
'Chen, Peng'
'Dong, Zhaojun'
'Yu, Jihong'
'Xu, Ruren'

_publ_section_title
;
 (C6H10N3O2)Zn2(HPO4)(PO4)&#x00B7;H2O: An inorganic network with
 biofunctional amino acid dl-histidine molecules
;
_journal_issue 5
_journal_name_full CrystEngComm
_journal_page_first 497
_journal_paper_doi 10.1039/b716397e
_journal_volume 10
_journal_year 2008
_chemical_formula_moiety (C6H10N3O2)[Zn2(HPO4)(PO4)]H2O
_chemical_formula_sum 'C6 H13 N3 O11 P2 Zn2'
_chemical_formula_weight 495.87
_chemical_name_common ZnPO-CJ36
_chemical_name_systematic
;
?
;
_space_group_IT_number 2
_symmetry_cell_setting triclinic
_symmetry_space_group_name_Hall '-P 1'
_symmetry_space_group_name_H-M 'P -1'
_atom_sites_solution_hydrogens geom
_atom_sites_solution_primary direct
_atom_sites_solution_secondary difmap
_audit_creation_method SHELXL-97
_cell_angle_alpha 84.754(2)
_cell_angle_beta 83.338(2)
_cell_angle_gamma 74.795(2)
_cell_formula_units_Z 2
_cell_length_a 8.6010(8)
_cell_length_b 9.0012(8)
_cell_length_c 9.9080(10)
_cell_measurement_reflns_used 3356
_cell_measurement_temperature 293(2)
_cell_measurement_theta_max 28.33
_cell_measurement_theta_min 2.07
_cell_volume 733.73(12)
_computing_cell_refinement Process-auto
_computing_data_collection Process-auto
_computing_data_reduction Process-auto
_computing_molecular_graphics SHELXL-97
_computing_publication_material SHELXL-97
_computing_structure_refinement 'SHELXL-97 (Sheldrick, 1997)'
_computing_structure_solution 'SHELXS-97 (Sheldrick, 1990)'
_diffrn_ambient_temperature 293(2)
_diffrn_detector_area_resol_mean 10.0
_diffrn_measured_fraction_theta_full 0.992
_diffrn_measured_fraction_theta_max 0.917
_diffrn_measurement_device_type 'Rigaku RAXIS-RAPID'
_diffrn_measurement_method omega-scan
_diffrn_radiation_monochromator graphite
_diffrn_radiation_source 'fine-focus sealed tube'
_diffrn_radiation_type MoK\a
_diffrn_radiation_wavelength 0.71073
_diffrn_reflns_av_R_equivalents 0.0132
_diffrn_reflns_av_sigmaI/netI 0.0304
_diffrn_reflns_limit_h_max 8
_diffrn_reflns_limit_h_min -11
_diffrn_reflns_limit_k_max 12
_diffrn_reflns_limit_k_min -10
_diffrn_reflns_limit_l_max 12
_diffrn_reflns_limit_l_min -12
_diffrn_reflns_number 4544
_diffrn_reflns_theta_full 25.00
_diffrn_reflns_theta_max 28.33
_diffrn_reflns_theta_min 2.07
_diffrn_standards_decay_% 0
_diffrn_standards_interval_count 0
_diffrn_standards_interval_time 0
_diffrn_standards_number 0
_exptl_absorpt_coefficient_mu 3.553
_exptl_absorpt_correction_T_max 0.701
_exptl_absorpt_correction_T_min 0.593
_exptl_absorpt_correction_type empirical
_exptl_absorpt_process_details Process-auto
_exptl_crystal_colour colorless
_exptl_crystal_density_diffrn 2.244
_exptl_crystal_density_meas ?
_exptl_crystal_density_method 'not measured'
_exptl_crystal_description block
_exptl_crystal_F_000 496
_exptl_crystal_size_max 0.15
_exptl_crystal_size_mid 0.14
_exptl_crystal_size_min 0.10
_refine_diff_density_max 0.852
_refine_diff_density_min -0.522
_refine_diff_density_rms 0.096
_refine_ls_extinction_method none
_refine_ls_goodness_of_fit_ref 1.058
_refine_ls_hydrogen_treatment mixed
_refine_ls_matrix_type full
_refine_ls_number_parameters 269
_refine_ls_number_reflns 3356
_refine_ls_number_restraints 4
_refine_ls_restrained_S_all 1.058
_refine_ls_R_factor_all 0.0354
_refine_ls_R_factor_gt 0.0291
_refine_ls_shift/su_max 0.001
_refine_ls_shift/su_mean 0.000
_refine_ls_structure_factor_coef Fsqd
_refine_ls_weighting_details 'calc w=1/[\s^2^(Fo^2^)+(0.0366P)^2^+0.5985P] where P=(Fo^2^+2Fc^2^)/3'
_refine_ls_weighting_scheme calc
_refine_ls_wR_factor_gt 0.0713
_refine_ls_wR_factor_ref 0.0743
_reflns_number_gt 2922
_reflns_number_total 3356
_reflns_threshold_expression >2sigma(I)
_cod_data_source_file b716397e.txt
_cod_data_source_block ZnPO-CJ36-Jihong
_cod_depositor_comments
;
The following automatic conversions were performed:
'_symmetry_cell_setting' value 'Triclinic' changed to 'triclinic'
according to '/home/saulius/struct/CIF-dictionaries/cif_core.dic'
dictionary named 'cif_core.dic' version 2.4.1 from 2010-06-29.

Automatic conversion script
Id: cif_fix_enum 1527 2010-12-29 10:47:43Z saulius 

The following automatic conversions were performed:

'_exptl_crystal_density_meas' value 'none' was changed to '?' - the
value is perceived as not measured.

Automatic conversion script
Id: cif_fix_values 3008 2015-01-20 13:52:24Z robertas 
;
_cod_original_sg_symbol_Hall -P1
_cod_original_sg_symbol_H-M P-1
_cod_database_code 7201803

loop_
_symmetry_equiv_pos_as_xyz
'x, y, z'
'-x, -y, -z'

loop_
_atom_site_label
_atom_site_type_symbol
_atom_site_fract_x
_atom_site_fract_y
_atom_site_fract_z
_atom_site_U_iso_or_equiv
_atom_site_adp_type
_atom_site_occupancy
_atom_site_symmetry_multiplicity
_atom_site_calc_flag
_atom_site_refinement_flags
_atom_site_disorder_assembly
_atom_site_disorder_group
Zn1 Zn 0.58151(4) -0.11622(3) -0.30908(3) 0.01638(9) Uani 1 1 d . . .
Zn2 Zn 0.24127(4) 0.51856(4) -0.49494(3) 0.01787(9) Uani 1 1 d . . .
P1 P 0.52898(8) 0.24342(8) -0.45569(7) 0.01467(15) Uani 1 1 d . . .
P2 P 0.91828(8) -0.36372(8) -0.29461(7) 0.01697(15) Uani 1 1 d . . .
O1 O 0.3510(2) 0.3211(2) -0.4093(2) 0.0250(5) Uani 1 1 d . . .
O1W O 0.3377(3) -0.3969(3) -0.1747(3) 0.0375(6) Uani 1 1 d D . .
O2 O 0.6365(3) 0.3418(3) -0.4222(2) 0.0259(5) Uani 1 1 d . . .
O3 O 0.5761(3) 0.0881(2) -0.3793(2) 0.0330(5) Uani 1 1 d . . .
O4 O 0.4550(3) -0.2257(2) -0.3898(2) 0.0245(5) Uani 1 1 d . . .
O5 O 0.8167(2) -0.1984(2) -0.3219(2) 0.0235(4) Uani 1 1 d . . .
O6 O 0.1569(3) 0.4827(2) -0.6603(2) 0.0266(5) Uani 1 1 d . . .
O7 O 0.9276(3) -0.3918(3) -0.1355(2) 0.0301(5) Uani 1 1 d . . .
H7O H 0.848(5) -0.374(5) -0.102(4) 0.036(12) Uiso 1 1 d . . .
O8 O 0.0915(2) 0.6212(3) -0.3517(2) 0.0296(5) Uani 1 1 d . . .
O9 O 0.4763(3) -0.1007(2) -0.1204(2) 0.0278(5) Uani 1 1 d . . .
O10 O 0.6233(3) -0.3208(3) -0.0277(3) 0.0432(7) Uani 1 1 d . . .
C1 C 0.5020(4) -0.2116(3) -0.0322(3) 0.0231(6) Uani 1 1 d . . .
C2 C 0.3703(4) -0.2087(4) 0.0867(3) 0.0293(7) Uani 1 1 d . . .
H2 H 0.392(6) -0.162(5) 0.170(5) 0.069(15) Uiso 1 1 d . . .
C3 C 0.2062(4) -0.1123(4) 0.0550(4) 0.0365(8) Uani 1 1 d . . .
H32 H 0.220(5) -0.010(5) 0.048(4) 0.042(11) Uiso 1 1 d . . .
H31 H 0.171(7) -0.163(6) -0.036(6) 0.098(19) Uiso 1 1 d . . .
C4 C 0.0710(4) -0.1173(3) 0.1642(3) 0.0259(7) Uani 1 1 d . . .
N2 N 0.0279(3) -0.0221(3) 0.2711(3) 0.0297(6) Uani 1 1 d . . .
C5 C -0.0980(4) -0.0541(4) 0.3459(4) 0.0351(8) Uani 1 1 d . . .
H5 H -0.147(5) -0.007(4) 0.422(4) 0.035(10) Uiso 1 1 d . . .
C6 C -0.0332(4) -0.2076(4) 0.1794(4) 0.0289(7) Uani 1 1 d . . .
H6 H -0.033(4) -0.282(4) 0.131(4) 0.023(9) Uiso 1 1 d . . .
N1 N 0.3718(4) -0.3707(3) 0.1324(3) 0.0317(7) Uani 1 1 d D . .
H3N H 0.457(5) -0.428(5) 0.149(4) 0.043(12) Uiso 1 1 d . . .
H2N H 0.346(6) -0.410(6) 0.065(6) 0.075(18) Uiso 1 1 d . . .
H1N H 0.309(6) -0.380(6) 0.221(3) 0.091(18) Uiso 1 1 d D . .
N3 N -0.1369(3) -0.1662(3) 0.2934(3) 0.0312(6) Uani 1 1 d . . .
H1O H 0.377(5) -0.341(5) -0.254(4) 0.081(17) Uiso 1 1 d D . .
H2O H 0.242(5) -0.420(7) -0.205(5) 0.12(2) Uiso 1 1 d D . .
H4N H -0.203(5) -0.208(4) 0.321(4) 0.034(11) Uiso 1 1 d . . .
H5N H 0.074(5) 0.046(5) 0.291(5) 0.056(14) Uiso 1 1 d . . .

loop_
_atom_site_aniso_label
_atom_site_aniso_U_11
_atom_site_aniso_U_22
_atom_site_aniso_U_33
_atom_site_aniso_U_23
_atom_site_aniso_U_13
_atom_site_aniso_U_12
Zn1 0.01769(17) 0.01413(16) 0.01652(17) 0.00091(12) 0.00107(12) -0.00442(12)
Zn2 0.01606(17) 0.01683(16) 0.02118(18) -0.00242(13) 0.00132(12) -0.00596(12)
P1 0.0160(3) 0.0118(3) 0.0167(3) 0.0013(3) -0.0007(2) -0.0054(2)
P2 0.0144(3) 0.0167(3) 0.0197(4) -0.0045(3) -0.0004(3) -0.0031(3)
O1 0.0166(10) 0.0241(11) 0.0311(12) 0.0040(9) 0.0050(8) -0.0047(8)
O1W 0.0428(15) 0.0402(14) 0.0349(14) 0.0109(11) -0.0115(11) -0.0214(12)
O2 0.0298(12) 0.0304(11) 0.0246(11) -0.0002(9) -0.0021(9) -0.0211(9)
O3 0.0438(14) 0.0166(10) 0.0380(14) 0.0104(10) -0.0105(11) -0.0079(10)
O4 0.0279(11) 0.0304(11) 0.0194(11) -0.0016(9) 0.0016(8) -0.0163(9)
O5 0.0160(10) 0.0169(10) 0.0361(12) -0.0023(9) 0.0009(8) -0.0030(8)
O6 0.0318(12) 0.0205(10) 0.0319(12) -0.0005(9) -0.0112(9) -0.0112(9)
O7 0.0259(13) 0.0408(14) 0.0219(12) -0.0042(10) -0.0023(10) -0.0045(11)
O8 0.0165(10) 0.0348(13) 0.0363(13) -0.0132(10) 0.0052(9) -0.0041(9)
O9 0.0362(12) 0.0264(11) 0.0177(11) -0.0001(9) 0.0094(9) -0.0084(9)
O10 0.0293(13) 0.0384(14) 0.0500(16) 0.0123(12) 0.0151(11) -0.0008(11)
C1 0.0258(15) 0.0246(15) 0.0183(14) -0.0013(12) 0.0065(11) -0.0088(12)
C2 0.0279(16) 0.0283(16) 0.0251(17) 0.0036(13) 0.0101(13) -0.0027(13)
C3 0.0310(18) 0.0313(18) 0.038(2) 0.0104(16) 0.0101(15) -0.0029(14)
C4 0.0226(15) 0.0199(14) 0.0300(17) 0.0057(12) 0.0033(12) -0.0010(11)
N2 0.0286(14) 0.0254(14) 0.0370(16) -0.0041(12) 0.0023(12) -0.0118(11)
C5 0.0314(18) 0.0360(19) 0.036(2) -0.0055(16) 0.0087(15) -0.0085(15)
C6 0.0306(17) 0.0215(15) 0.0339(18) 0.0012(14) -0.0012(14) -0.0072(13)
N1 0.0312(16) 0.0224(14) 0.0336(17) 0.0056(13) 0.0122(13) -0.0021(12)
N3 0.0223(14) 0.0289(15) 0.0418(17) 0.0050(13) 0.0052(12) -0.0116(12)

loop_
_atom_type_symbol
_atom_type_description
_atom_type_scat_dispersion_real
_atom_type_scat_dispersion_imag
_atom_type_scat_source
C C 0.0033 0.0016 'International Tables Vol C Tables 4.2.6.8 and 6.1.1.4'
H H 0.0000 0.0000 'International Tables Vol C Tables 4.2.6.8 and 6.1.1.4'
N N 0.0061 0.0033 'International Tables Vol C Tables 4.2.6.8 and 6.1.1.4'
O O 0.0106 0.0060 'International Tables Vol C Tables 4.2.6.8 and 6.1.1.4'
P P 0.1023 0.0942 'International Tables Vol C Tables 4.2.6.8 and 6.1.1.4'
Zn Zn 0.2839 1.4301 'International Tables Vol C Tables 4.2.6.8 and 6.1.1.4'

loop_
_geom_angle_atom_site_label_1
_geom_angle_atom_site_label_2
_geom_angle_atom_site_label_3
_geom_angle
_geom_angle_site_symmetry_1
_geom_angle_site_symmetry_3
_geom_angle_publ_flag
O3 Zn1 O4 117.72(10) . . ?
O3 Zn1 O5 98.03(9) . . ?
O4 Zn1 O5 118.37(9) . . ?
O3 Zn1 O9 106.58(10) . . ?
O4 Zn1 O9 101.88(9) . . ?
O5 Zn1 O9 114.33(10) . . ?
O2 Zn2 O8 107.96(10) 2_664 . ?
O2 Zn2 O1 120.13(9) 2_664 . ?
O8 Zn2 O1 104.73(9) . . ?
O2 Zn2 O6 96.87(9) 2_664 . ?
O8 Zn2 O6 118.75(10) . . ?
O1 Zn2 O6 109.21(9) . . ?
O3 P1 O2 108.90(13) . . ?
O3 P1 O4 110.76(13) . 2_654 ?
O2 P1 O4 110.43(12) . 2_654 ?
O3 P1 O1 108.52(13) . . ?
O2 P1 O1 109.48(13) . . ?
O4 P1 O1 108.72(12) 2_654 . ?
O8 P2 O6 114.25(13) 1_645 2_654 ?
O8 P2 O5 110.28(12) 1_645 . ?
O6 P2 O5 112.44(12) 2_654 . ?
O8 P2 O7 104.06(14) 1_645 . ?
O6 P2 O7 107.82(13) 2_654 . ?
O5 P2 O7 107.39(13) . . ?
P1 O1 Zn2 120.66(12) . . ?
H1O O1W H2O 103(2) . . ?
P1 O2 Zn2 141.88(14) . 2_664 ?
P1 O3 Zn1 162.37(16) . . ?
P1 O4 Zn1 122.01(12) 2_654 . ?
P2 O5 Zn1 129.91(12) . . ?
P2 O6 Zn2 136.52(14) 2_654 . ?
P2 O7 H7O 109(3) . . ?
P2 O8 Zn2 138.48(15) 1_465 . ?
C1 O9 Zn1 122.5(2) . . ?
O10 C1 O9 127.5(3) . . ?
O10 C1 C2 115.9(3) . . ?
O9 C1 C2 116.6(3) . . ?
N1 C2 C3 113.3(3) . . ?
N1 C2 C1 107.9(3) . . ?
C3 C2 C1 113.7(3) . . ?
N1 C2 H2 105(3) . . ?
C3 C2 H2 104(3) . . ?
C1 C2 H2 113(3) . . ?
C4 C3 C2 115.4(3) . . ?
C4 C3 H32 107(3) . . ?
C2 C3 H32 103(2) . . ?
C4 C3 H31 104(3) . . ?
C2 C3 H31 107(3) . . ?
H32 C3 H31 121(4) . . ?
C6 C4 N2 105.9(3) . . ?
C6 C4 C3 129.5(3) . . ?
N2 C4 C3 124.5(3) . . ?
C5 N2 C4 108.9(3) . . ?
C5 N2 H5N 123(3) . . ?
C4 N2 H5N 128(3) . . ?
N3 C5 N2 109.0(3) . . ?
N3 C5 H5 126(2) . . ?
N2 C5 H5 125(2) . . ?
C4 C6 N3 107.6(3) . . ?
C4 C6 H6 127(2) . . ?
N3 C6 H6 125(2) . . ?
C2 N1 H3N 117(3) . . ?
C2 N1 H2N 106(4) . . ?
H3N N1 H2N 104(4) . . ?
C2 N1 H1N 113(3) . . ?
H3N N1 H1N 100(4) . . ?
H2N N1 H1N 117(5) . . ?
C5 N3 C6 108.6(3) . . ?
C5 N3 H4N 128(3) . . ?
C6 N3 H4N 123(3) . . ?

loop_
_geom_bond_atom_site_label_1
_geom_bond_atom_site_label_2
_geom_bond_distance
_geom_bond_site_symmetry_2
_geom_bond_publ_flag
Zn1 O3 1.897(2) . ?
Zn1 O4 1.925(2) . ?
Zn1 O5 1.956(2) . ?
Zn1 O9 1.980(2) . ?
Zn2 O2 1.914(2) 2_664 ?
Zn2 O8 1.928(2) . ?
Zn2 O1 1.949(2) . ?
Zn2 O6 1.953(2) . ?
P1 O3 1.507(2) . ?
P1 O2 1.518(2) . ?
P1 O4 1.540(2) 2_654 ?
P1 O1 1.542(2) . ?
P2 O8 1.507(2) 1_645 ?
P2 O6 1.510(2) 2_654 ?
P2 O5 1.533(2) . ?
P2 O7 1.582(2) . ?
O1W H1O 0.972(19) . ?
O1W H2O 0.988(19) . ?
O2 Zn2 1.914(2) 2_664 ?
O4 P1 1.540(2) 2_654 ?
O6 P2 1.510(2) 2_654 ?
O7 H7O 0.71(4) . ?
O8 P2 1.507(2) 1_465 ?
O9 C1 1.256(4) . ?
O10 C1 1.234(4) . ?
C1 C2 1.534(4) . ?
C2 N1 1.484(4) . ?
C2 C3 1.501(5) . ?
C2 H2 1.02(5) . ?
C3 C4 1.501(4) . ?
C3 H32 0.96(4) . ?
C3 H31 1.15(6) . ?
C4 C6 1.347(4) . ?
C4 N2 1.380(4) . ?
N2 C5 1.320(4) . ?
N2 H5N 0.86(5) . ?
C5 N3 1.309(5) . ?
C5 H5 0.90(4) . ?
C6 N3 1.371(4) . ?
C6 H6 0.86(4) . ?
N1 H3N 0.80(4) . ?
N1 H2N 0.86(6) . ?
N1 H1N 0.98(2) . ?
N3 H4N 0.77(4) . ?

loop_
_geom_hbond_atom_site_label_D
_geom_hbond_atom_site_label_H
_geom_hbond_atom_site_label_A
_geom_hbond_distance_DH
_geom_hbond_distance_HA
_geom_hbond_distance_DA
_geom_hbond_angle_DHA
_geom_hbond_site_symmetry_A
O7 H7O O10 0.71(4) 1.94(4) 2.645(3) 174(5) .
N1 H3N O1W 0.80(4) 2.06(5) 2.852(4) 170(4) 2_645
N1 H2N O10 0.86(6) 2.42(5) 3.041(4) 129(4) 2_645
N1 H2N O1W 0.86(6) 2.38(6) 3.127(5) 146(5) .
N1 H1N O2 0.98(2) 2.17(5) 2.897(4) 129(4) 2_655
N1 H1N O6 0.98(2) 2.21(4) 3.046(4) 143(4) 1_546
O1W H1O O4 0.972(19) 1.797(19) 2.766(3) 174(5) .
O1W H2O O8 0.988(19) 2.00(4) 2.866(3) 145(4) 1_545
N3 H4N O1 0.77(4) 1.92(4) 2.687(3) 172(4) 2
N2 H5N O5 0.86(5) 1.91(5) 2.776(3) 176(4) 2_655
